data_7222920
loop_
_publ_author_name
'Willis, Nicky J.'
'Fisher, Craig A.'
'Alder, Catherine M.'
'Harsanyi, Antal'
'Shukla, Lena'
'Adams, Joseph P.'
'Sandford, Graham'

_publ_section_title
;
 Sustainable synthesis of enantiopure fluorolactam derivatives by a
 selective direct fluorination -- amidase strategy
;
_journal_issue 5
_journal_name_full 'Green Chem.'
_journal_page_first 1313
_journal_paper_doi 10.1039/C5GC02209F
_journal_volume 18
_journal_year 2016
_chemical_formula_moiety 'Cl, C7 H13 F N O4'
_chemical_formula_sum 'C7 H13 Cl F N O4'
_chemical_formula_weight 229.63
_space_group_crystal_system monoclinic
_space_group_IT_number 14
_space_group_name_Hall '-P 2ybc'
_space_group_name_H-M_alt 'P 1 21/c 1'
_symmetry_space_group_name_Hall '-P 2ybc'
_symmetry_space_group_name_H-M 'P 1 21/c 1'
_atom_sites_solution_hydrogens difmap
_atom_sites_solution_primary direct
_atom_sites_solution_secondary difmap
_audit_creation_date 2014-04-04
_audit_creation_method
;
Olex2 1.2-beta
(compiled 2014.03.20 svn.r2914 for OlexSys, GUI svn.r4816)
;
_audit_update_record
;
2015-05-20 deposited with the CCDC.
2015-10-13 downloaded from the CCDC.
;
_cell_angle_alpha 90.00
_cell_angle_beta 100.2891(17)
_cell_angle_gamma 90.00
_cell_formula_units_Z 4
_cell_length_a 12.2350(7)
_cell_length_b 11.3068(7)
_cell_length_c 7.6415(4)
_cell_measurement_reflns_used 9971
_cell_measurement_temperature 120.0
_cell_measurement_theta_max 31.54
_cell_measurement_theta_min 2.47
_cell_volume 1040.12(10)
_computing_cell_refinement 'APEX2 v.2013.4_1 (Bruker, 2013)'
_computing_data_collection 'APEX2 v.2013.4_1 (Bruker, 2013)'
_computing_data_reduction 'SAINT v8.34A (Bruker, 2013)'
_computing_molecular_graphics 'Olex2 (Dolomanov et al., 2009)'
_computing_publication_material 'Olex2 (Dolomanov et al., 2009)'
_computing_structure_refinement 'XL (Sheldrick, 2008)'
_computing_structure_solution 'XS (Sheldrick, 2008)'
_diffrn_ambient_temperature 120.0
_diffrn_detector 'Bruker PHOTON 100 CMOS'
_diffrn_detector_type 'CMOS sensor'
_diffrn_measured_fraction_theta_full 0.999
_diffrn_measured_fraction_theta_max 0.999
_diffrn_measurement_device 'Bruker D8 Venture'
_diffrn_measurement_device_type D8Venture
_diffrn_measurement_method \w-scan
_diffrn_radiation_monochromator 'focusing mirrors'
_diffrn_radiation_probe x-ray
_diffrn_radiation_type MoK\a
_diffrn_radiation_wavelength 0.71073
_diffrn_reflns_av_R_equivalents 0.0617
_diffrn_reflns_av_unetI/netI 0.0295
_diffrn_reflns_limit_h_max 17
_diffrn_reflns_limit_h_min -17
_diffrn_reflns_limit_k_max 15
_diffrn_reflns_limit_k_min -15
_diffrn_reflns_limit_l_max 10
_diffrn_reflns_limit_l_min -10
_diffrn_reflns_number 21745
_diffrn_reflns_theta_full 30.00
_diffrn_reflns_theta_max 30.00
_diffrn_reflns_theta_min 2.47
_diffrn_source 'ImuS microsource'
_diffrn_standards_number 0
_exptl_absorpt_coefficient_mu 0.372
_exptl_absorpt_correction_T_max 1.0000
_exptl_absorpt_correction_T_min 0.9261
_exptl_absorpt_correction_type multi-scan
_exptl_absorpt_process_details
;
SADABS-2012/1 (Bruker,2012) was used for absorption correction.
wR2(int) was 0.0920 before and 0.0733 after correction.
The Ratio of minimum to maximum transmission is 0.9261.
The \l/2 correction factor is 0.0015.
;
_exptl_crystal_colour 'clear light colourless'
_exptl_crystal_colour_lustre clear
_exptl_crystal_colour_modifier light
_exptl_crystal_colour_primary colourless
_exptl_crystal_density_diffrn 1.466
_exptl_crystal_density_method 'not measured'
_exptl_crystal_description prism
_exptl_crystal_F_000 480
_exptl_crystal_size_max 0.23
_exptl_crystal_size_mid 0.22
_exptl_crystal_size_min 0.12
_refine_diff_density_max 0.586
_refine_diff_density_min -0.243
_refine_diff_density_rms 0.102
_refine_ls_extinction_method none
_refine_ls_goodness_of_fit_ref 1.097
_refine_ls_hydrogen_treatment refall
_refine_ls_matrix_type full
_refine_ls_number_parameters 179
_refine_ls_number_reflns 3038
_refine_ls_number_restraints 0
_refine_ls_restrained_S_all 1.097
_refine_ls_R_factor_all 0.0384
_refine_ls_R_factor_gt 0.0341
_refine_ls_shift/su_max 0.001
_refine_ls_shift/su_mean 0.000
_refine_ls_structure_factor_coef Fsqd
_refine_ls_weighting_details 'calc w=1/[\s^2^(Fo^2^)+(0.0500P)^2^+0.1700P] where P=(Fo^2^+2Fc^2^)/3'
_refine_ls_weighting_scheme calc
_refine_ls_wR_factor_gt 0.0846
_refine_ls_wR_factor_ref 0.0873
_reflns_number_gt 2721
_reflns_number_total 3038
_reflns_threshold_expression >2sigma(I)
_cod_data_source_file c5gc02209f6.cif
_cod_data_source_block 8_14srv004
_cod_depositor_comments
;
The following automatic conversions were performed:

'_diffrn_radiation_probe' value 'X-ray' changed to 'x-ray' according
to
/usr/data/users/saulius/crontab/automatic-downloads/rss-feeds/RSC/lib/dictionaries/cif_core.dic
dictionary named 'cif_core.dic' version 2.4.2 from 2011-04-26.

Automatic conversion script
Id: cif_fix_values 3271 2015-04-21 07:52:19Z andrius 

 Adding full bibliography for 7222916--7222921.cif.
;
_cod_database_code 7222920
_computing.bruker_data_scaling 'SADABS V2012/1 (Bruker AXS Inc.)'

_olex2_refinement_description
;
;

loop_
_space_group_symop_id
_space_group_symop_operation_xyz
1 'x, y, z'
2 '-x, y+1/2, -z+1/2'
3 '-x, -y, -z'
4 'x, -y-1/2, z-1/2'

loop_
_atom_site_label
_atom_site_type_symbol
_atom_site_fract_x
_atom_site_fract_y
_atom_site_fract_z
_atom_site_U_iso_or_equiv
_atom_site_adp_type
_atom_site_occupancy
_atom_site_calc_flag
Cl1 Cl 0.501476(19) 0.85721(2) 0.20873(3) 0.01750(9) Uani 1 d
F1 F 0.82834(5) 0.67909(5) 0.01818(8) 0.01878(14) Uani 1 d
O1 O 0.87659(6) 0.39998(7) 0.21097(11) 0.02117(17) Uani 1 d
O2 O 0.99028(7) 0.55145(7) 0.18471(12) 0.02671(19) Uani 1 d
O3 O 0.75641(6) 0.39687(7) -0.15572(9) 0.01785(16) Uani 1 d
O4 O 0.77481(6) 0.57242(7) -0.28658(10) 0.01928(16) Uani 1 d
N1 N 0.60238(9) 0.61344(9) 0.35824(13) 0.02004(19) Uani 1 d
C1 C 0.80051(8) 0.56142(8) 0.03289(12) 0.01301(18) Uani 1 d
C2 C 0.69467(8) 0.55431(9) 0.11183(12) 0.01387(18) Uani 1 d
C3 C 0.71079(9) 0.60942(10) 0.29601(13) 0.0188(2) Uani 1 d
C4 C 0.90168(8) 0.50422(9) 0.15045(12) 0.01393(18) Uani 1 d
C5 C 0.96777(10) 0.33852(11) 0.32313(18) 0.0257(2) Uani 1 d
C6 C 0.77742(8) 0.51151(9) -0.15736(13) 0.01372(18) Uani 1 d
C7 C 0.72684(11) 0.34234(11) -0.32981(16) 0.0251(2) Uani 1 d
H1A H 0.6123(13) 0.6254(14) 0.477(2) 0.030(4) Uiso 1 d
H1B H 0.5657(13) 0.5449(14) 0.333(2) 0.026(4) Uiso 1 d
H1C H 0.5637(14) 0.6708(15) 0.309(2) 0.032(4) Uiso 1 d
H2A H 0.6726(11) 0.4728(12) 0.1148(17) 0.016(3) Uiso 1 d
H2B H 0.6366(11) 0.5959(13) 0.0339(18) 0.017(3) Uiso 1 d
H3A H 0.7387(12) 0.6874(14) 0.2945(19) 0.024(4) Uiso 1 d
H3B H 0.7635(12) 0.5633(13) 0.3807(19) 0.021(3) Uiso 1 d
H5A H 0.9390(13) 0.2630(15) 0.351(2) 0.032(4) Uiso 1 d
H5B H 0.9948(16) 0.3867(17) 0.427(2) 0.047(5) Uiso 1 d
H5C H 1.0238(17) 0.3250(18) 0.263(3) 0.048(5) Uiso 1 d
H7A H 0.6624(14) 0.3808(14) -0.397(2) 0.030(4) Uiso 1 d
H7B H 0.7068(14) 0.2623(15) -0.308(2) 0.033(4) Uiso 1 d
H7C H 0.7868(15) 0.3470(14) -0.390(2) 0.032(4) Uiso 1 d

loop_
_atom_site_aniso_label
_atom_site_aniso_U_11
_atom_site_aniso_U_22
_atom_site_aniso_U_33
_atom_site_aniso_U_23
_atom_site_aniso_U_13
_atom_site_aniso_U_12
Cl1 0.01823(13) 0.01942(14) 0.01470(13) 0.00247(8) 0.00256(9) 0.00198(8)
F1 0.0233(3) 0.0114(3) 0.0204(3) 0.0033(2) 0.0003(2) -0.0027(2)
O1 0.0160(3) 0.0167(4) 0.0280(4) 0.0093(3) -0.0036(3) -0.0009(3)
O2 0.0159(4) 0.0208(4) 0.0401(5) 0.0061(3) -0.0041(3) -0.0038(3)
O3 0.0223(4) 0.0166(3) 0.0138(3) -0.0025(3) 0.0009(3) -0.0011(3)
O4 0.0193(4) 0.0244(4) 0.0140(3) 0.0045(3) 0.0028(3) 0.0017(3)
N1 0.0291(5) 0.0159(4) 0.0172(4) -0.0002(3) 0.0096(4) 0.0031(4)
C1 0.0150(4) 0.0106(4) 0.0128(4) 0.0015(3) 0.0005(3) -0.0010(3)
C2 0.0154(4) 0.0151(4) 0.0108(4) -0.0006(3) 0.0013(3) 0.0009(3)
C3 0.0223(5) 0.0204(5) 0.0132(4) -0.0033(4) 0.0022(4) -0.0005(4)
C4 0.0150(4) 0.0136(4) 0.0129(4) 0.0000(3) 0.0015(3) 0.0005(3)
C5 0.0214(5) 0.0201(5) 0.0319(6) 0.0097(5) -0.0055(5) 0.0037(4)
C6 0.0105(4) 0.0170(4) 0.0135(4) 0.0001(3) 0.0017(3) 0.0013(3)
C7 0.0301(6) 0.0257(6) 0.0177(5) -0.0077(4) -0.0005(4) -0.0001(4)

loop_
_atom_type_symbol
_atom_type_description
_atom_type_scat_dispersion_real
_atom_type_scat_dispersion_imag
_atom_type_scat_source
C C 0.0033 0.0016 'International Tables Vol C Tables 4.2.6.8 and 6.1.1.4'
H H 0.0000 0.0000 'International Tables Vol C Tables 4.2.6.8 and 6.1.1.4'
N N 0.0061 0.0033 'International Tables Vol C Tables 4.2.6.8 and 6.1.1.4'
O O 0.0106 0.0060 'International Tables Vol C Tables 4.2.6.8 and 6.1.1.4'
F F 0.0171 0.0103 'International Tables Vol C Tables 4.2.6.8 and 6.1.1.4'
Cl Cl 0.1484 0.1585 'International Tables Vol C Tables 4.2.6.8 and 6.1.1.4'

loop_
_geom_angle_atom_site_label_1
_geom_angle_atom_site_label_2
_geom_angle_atom_site_label_3
_geom_angle
C4 O1 C5 115.46(8)
C6 O3 C7 115.13(8)
C3 N1 H1A 111.0(10)
C3 N1 H1B 110.3(10)
C3 N1 H1C 109.8(11)
H1A N1 H1B 108.2(14)
H1A N1 H1C 107.3(15)
H1B N1 H1C 110.2(14)
F1 C1 C2 108.76(8)
F1 C1 C4 105.56(7)
F1 C1 C6 106.41(7)
C2 C1 C4 113.51(8)
C2 C1 C6 109.20(7)
C4 C1 C6 113.02(8)
C1 C2 H2A 108.7(8)
C1 C2 H2B 108.3(8)
C3 C2 C1 111.46(8)
C3 C2 H2A 111.2(8)
C3 C2 H2B 109.4(8)
H2A C2 H2B 107.6(11)
N1 C3 C2 109.45(9)
N1 C3 H3A 108.6(9)
N1 C3 H3B 109.0(9)
C2 C3 H3A 111.0(9)
C2 C3 H3B 110.8(8)
H3A C3 H3B 107.9(12)
O1 C4 C1 111.51(8)
O2 C4 O1 125.46(9)
O2 C4 C1 123.01(9)
O1 C5 H5A 106.4(10)
O1 C5 H5B 109.1(11)
O1 C5 H5C 110.5(12)
H5A C5 H5B 113.6(14)
H5A C5 H5C 107.7(16)
H5B C5 H5C 109.5(17)
O3 C6 C1 110.73(8)
O4 C6 O3 126.45(9)
O4 C6 C1 122.74(9)
O3 C7 H7A 109.9(10)
O3 C7 H7B 105.5(10)
O3 C7 H7C 109.8(10)
H7A C7 H7B 108.0(14)
H7A C7 H7C 110.6(14)
H7B C7 H7C 112.8(14)

loop_
_geom_bond_atom_site_label_1
_geom_bond_atom_site_label_2
_geom_bond_distance
F1 C1 1.3829(11)
O1 C4 1.3222(12)
O1 C5 1.4562(13)
O2 C4 1.1948(12)
O3 C6 1.3219(12)
O3 C7 1.4522(13)
O4 C6 1.1996(12)
N1 C3 1.4877(14)
N1 H1A 0.907(17)
N1 H1B 0.899(16)
N1 H1C 0.850(18)
C1 C2 1.5252(13)
C1 C4 1.5362(13)
C1 C6 1.5379(13)
C2 C3 1.5194(13)
C2 H2A 0.961(14)
C2 H2B 0.964(14)
C3 H3A 0.946(16)
C3 H3B 0.979(15)
C5 H5A 0.963(16)
C5 H5B 0.972(19)
C5 H5C 0.91(2)
C7 H7A 0.963(17)
C7 H7B 0.961(17)
C7 H7C 0.935(18)

loop_
_geom_hbond_atom_site_label_D
_geom_hbond_atom_site_label_H
_geom_hbond_atom_site_label_A
_geom_hbond_distance_DH
_geom_hbond_distance_HA
_geom_hbond_distance_DA
_geom_hbond_angle_DHA
_geom_hbond_site_symmetry_A
N1 H1A Cl1 0.907(17) 2.421(17) 3.1605(9) 138.9(13) 4_576
N1 H1A O4 0.907(17) 2.506(16) 3.1602(13) 129.3(13) 1_556
N1 H1B Cl1 0.899(16) 2.278(16) 3.1682(10) 170.8(13) 2_645
N1 H1C Cl1 0.850(18) 2.324(18) 3.1499(10) 164.0(15) .

loop_
_geom_torsion_atom_site_label_1
_geom_torsion_atom_site_label_2
_geom_torsion_atom_site_label_3
_geom_torsion_atom_site_label_4
_geom_torsion
F1 C1 C2 C3 -60.80(10)
F1 C1 C4 O1 164.51(8)
F1 C1 C4 O2 -13.61(13)
F1 C1 C6 O3 176.27(7)
F1 C1 C6 O4 -6.73(12)
C1 C2 C3 N1 173.26(8)
C2 C1 C4 O1 45.49(11)
C2 C1 C4 O2 -132.63(10)
C2 C1 C6 O3 -66.50(10)
C2 C1 C6 O4 110.50(10)
C4 C1 C2 C3 56.37(11)
C4 C1 C6 O3 60.87(10)
C4 C1 C6 O4 -122.13(10)
C5 O1 C4 O2 -2.31(16)
C5 O1 C4 C1 179.63(9)
C6 C1 C2 C3 -176.53(8)
C6 C1 C4 O1 -79.59(10)
C6 C1 C4 O2 102.30(11)
C7 O3 C6 O4 -0.41(14)
C7 O3 C6 C1 176.45(9)
